data_7123990
loop_
_publ_author_name
'Sen, Sajal'
'Li, Yue'
'Lynch, Vincent'
'Arumugam, Kuppuswamy'
'Sessler, Jonathan L.'
'Arambula, Jonathan'

_publ_section_title
;
 Expanding the biological utility of bis-NHC gold(I) complexes through
 post synthetic carbamate conjugation
;
_journal_name_full 'Chemical Communications'
_journal_paper_doi 10.1039/C9CC05635A
_journal_year 2019
_chemical_formula_moiety 'C15 H17 N4 O2, C27 H36 N2, Au 1+, P F6 1-'
_chemical_formula_sum 'C42 H56 Au F6 N6 O2 P'
_chemical_formula_weight 1018.86
_space_group_crystal_system triclinic
_space_group_IT_number 2
_space_group_name_Hall '-P 1'
_space_group_name_H-M_alt 'P -1'
_symmetry_space_group_name_Hall '-P 1'
_symmetry_space_group_name_H-M 'P -1'
_atom_sites_solution_hydrogens mixed
_audit_creation_method SHELXL-2016/6
_audit_update_record
;
2019-07-13 deposited with the CCDC.    2019-08-14 downloaded from the CCDC.
;
_cell_angle_alpha 70.377(2)
_cell_angle_beta 88.2690(10)
_cell_angle_gamma 79.328(2)
_cell_formula_units_Z 4
_cell_length_a 11.0823(2)
_cell_length_b 17.7057(4)
_cell_length_c 24.2599(4)
_cell_measurement_reflns_used 24232
_cell_measurement_temperature 100(2)
_cell_measurement_theta_max 75.7
_cell_measurement_theta_min 2.65
_cell_volume 4403.62(16)
_computing_cell_refinement 'CrysAlisPro V 1.171.39.46, Agilent Technologies'
_computing_data_collection 'CrysAlisPro V 1.171.39.46, Agilent Technologies'
_computing_data_reduction 'CrysAlisPro V 1.171.39.46, Agilent Technologies'
_computing_molecular_graphics 'XP SHELXTL/PC, Siemens Analytical'
_computing_publication_material 'Shelxl-2016/6, Sheldrick, G. M.'
_computing_structure_refinement 'Shelxl-2016/6, Sheldrick, G. M.'
_computing_structure_solution
;

SHELXT. Sheldrick, G. M. (2015). Acta Cryst. A71, 3-8. 
;
_diffrn_ambient_temperature 100(2)
_diffrn_measured_fraction_theta_full 1.000
_diffrn_measured_fraction_theta_max 0.980
_diffrn_measurement_device_type 'Agilent SuperNova with an Atlas S2 CCD'
_diffrn_measurement_method \w-scans
_diffrn_radiation_type CuK\a
_diffrn_radiation_wavelength 1.54184
_diffrn_reflns_av_R_equivalents 0.0538
_diffrn_reflns_av_unetI/netI 0.0513
_diffrn_reflns_Laue_measured_fraction_full 1.000
_diffrn_reflns_Laue_measured_fraction_max 0.980
_diffrn_reflns_limit_h_max 13
_diffrn_reflns_limit_h_min -13
_diffrn_reflns_limit_k_max 21
_diffrn_reflns_limit_k_min -22
_diffrn_reflns_limit_l_max 21
_diffrn_reflns_limit_l_min -30
_diffrn_reflns_number 53753
_diffrn_reflns_point_group_measured_fraction_full 1.000
_diffrn_reflns_point_group_measured_fraction_max 0.980
_diffrn_reflns_theta_full 67.684
_diffrn_reflns_theta_max 75.985
_diffrn_reflns_theta_min 2.697
_diffrn_source 'sealed microfocus tube'
_exptl_absorpt_coefficient_mu 7.196
_exptl_absorpt_correction_T_max 1.00
_exptl_absorpt_correction_T_min 0.503
_exptl_absorpt_correction_type 'Gaussian and multi-scan'
_exptl_absorpt_process_details
;
CrysAlisPro 1.171.39.46 (Rigaku Oxford Diffraction, 2018)
Numerical absorption correction based on gaussian integration over
            a multifaceted crystal model
Empirical absorption correction using spherical harmonics,
 implemented in SCALE3 ABSPACK scaling algorithm.
;
_exptl_crystal_colour colorless
_exptl_crystal_density_diffrn 1.537
_exptl_crystal_description needle
_exptl_crystal_F_000 2056
_exptl_crystal_size_max 0.175
_exptl_crystal_size_mid 0.091
_exptl_crystal_size_min 0.043
_refine_diff_density_max 1.289
_refine_diff_density_min -1.338
_refine_diff_density_rms 0.141
_refine_ls_extinction_method none
_refine_ls_goodness_of_fit_ref 1.036
_refine_ls_hydrogen_treatment mixed
_refine_ls_matrix_type full
_refine_ls_number_parameters 1087
_refine_ls_number_reflns 18005
_refine_ls_number_restraints 13
_refine_ls_restrained_S_all 1.038
_refine_ls_R_factor_all 0.0468
_refine_ls_R_factor_gt 0.0399
_refine_ls_shift/su_max 0.002
_refine_ls_shift/su_mean 0.000
_refine_ls_structure_factor_coef Fsqd
_refine_ls_weighting_details 'w=1/[\s^2^(Fo^2^)+(0.0614P)^2^+3.6544P] where P=(Fo^2^+2Fc^2^)/3'
_refine_ls_weighting_scheme calc
_refine_ls_wR_factor_gt 0.1019
_refine_ls_wR_factor_ref 0.1090
_reflns_Friedel_coverage 0.000
_reflns_number_gt 15527
_reflns_number_total 18005
_reflns_threshold_expression 'I > 2\s(I)'
_cod_data_source_file c9cc05635a2.cif
_cod_data_source_block shelx_CCDC3
_cod_original_cell_volume 4403.63(16)
_cod_database_code 7123990
_shelx_shelxl_version_number 2016/6
_shelx_space_group_comment
;
The symmetry employed for this shelxl refinement is uniquely defined
by the following loop, which should always be used as a source of
symmetry information in preference to the above space-group names.
They are only intended as comments.
;
_shelx_estimated_absorpt_t_min 0.366
_shelx_estimated_absorpt_t_max 0.747

loop_
_space_group_symop_operation_xyz
'x, y, z'
'-x, -y, -z'

loop_
_atom_site_label
_atom_site_type_symbol
_atom_site_fract_x
_atom_site_fract_y
_atom_site_fract_z
_atom_site_U_iso_or_equiv
_atom_site_adp_type
_atom_site_occupancy
_atom_site_site_symmetry_order
_atom_site_calc_flag
_atom_site_refinement_flags_posn
_atom_site_refinement_flags_adp
_atom_site_refinement_flags_occupancy
_atom_site_disorder_assembly
_atom_site_disorder_group
C1 C 0.3820(3) 0.0815(2) 0.22811(16) 0.0140(7) Uani 1 1 d . . . . .
C2 C 0.5053(4) 0.1139(3) 0.15070(18) 0.0206(8) Uani 1 1 d . . . . .
H2 H 0.531736 0.131097 0.111545 0.025 Uiso 1 1 calc R U . . .
C3 C 0.5758(4) 0.0911(3) 0.19984(18) 0.0216(8) Uani 1 1 d . . . . .
H3 H 0.661788 0.089241 0.201853 0.026 Uiso 1 1 calc R U . . .
C4 C 0.2790(4) 0.1317(3) 0.12978(17) 0.0182(8) Uani 1 1 d . . . . .
C5 C 0.2425(4) 0.0726(3) 0.11119(16) 0.0202(8) Uani 1 1 d . . . . .
C6 C 0.1380(4) 0.0982(3) 0.07388(18) 0.0240(9) Uani 1 1 d . . . . .
H6 H 0.109122 0.059831 0.060573 0.029 Uiso 1 1 calc R U . . .
C7 C 0.0763(4) 0.1781(3) 0.05603(18) 0.0250(9) Uani 1 1 d . . . . .
H7 H 0.006004 0.194042 0.030389 0.030 Uiso 1 1 calc R U . . .
C8 C 0.1157(4) 0.2351(3) 0.07515(18) 0.0235(8) Uani 1 1 d . . . . .
H8 H 0.071473 0.289634 0.062809 0.028 Uiso 1 1 calc R U . . .
C9 C 0.2196(4) 0.2136(3) 0.11235(17) 0.0199(8) Uani 1 1 d . . . . .
C10 C 0.3139(4) -0.0141(3) 0.12796(19) 0.0268(9) Uani 1 1 d . . . . .
H10 H 0.368770 -0.024364 0.162702 0.032 Uiso 1 1 calc R U . . .
C11 C 0.3943(5) -0.0242(3) 0.0780(2) 0.0368(11) Uani 1 1 d . . . . .
H11A H 0.342186 -0.015512 0.043728 0.055 Uiso 1 1 calc R U . . .
H11B H 0.443761 -0.079362 0.090081 0.055 Uiso 1 1 calc R U . . .
H11C H 0.448753 0.015901 0.068126 0.055 Uiso 1 1 calc R U . . .
C12 C 0.2302(5) -0.0775(3) 0.1445(3) 0.0388(12) Uani 1 1 d . . . . .
H12A H 0.173084 -0.067297 0.173901 0.058 Uiso 1 1 calc R U . . .
H12B H 0.280286 -0.132251 0.160514 0.058 Uiso 1 1 calc R U . . .
H12C H 0.183728 -0.073419 0.109544 0.058 Uiso 1 1 calc R U . . .
C13 C 0.2637(4) 0.2771(3) 0.13189(19) 0.0249(9) Uani 1 1 d . . . . .
H13 H 0.336824 0.249078 0.159004 0.030 Uiso 1 1 calc R U . . .
C14 C 0.1663(5) 0.3138(3) 0.1652(2) 0.0369(11) Uani 1 1 d . . . . .
H14A H 0.198994 0.351813 0.179609 0.055 Uiso 1 1 calc R U . . .
H14B H 0.142453 0.270257 0.198507 0.055 Uiso 1 1 calc R U . . .
H14C H 0.094333 0.343168 0.139277 0.055 Uiso 1 1 calc R U . . .
C15 C 0.3040(6) 0.3432(3) 0.0802(2) 0.0382(12) Uani 1 1 d . . . . .
H15A H 0.235207 0.369418 0.051627 0.057 Uiso 1 1 calc R U . . .
H15B H 0.372822 0.318642 0.061649 0.057 Uiso 1 1 calc R U . . .
H15C H 0.329806 0.384035 0.093893 0.057 Uiso 1 1 calc R U . . .
C16 C 0.5336(4) 0.0531(3) 0.30748(17) 0.0176(7) Uani 1 1 d . . . . .
C17 C 0.5733(4) -0.0286(3) 0.34296(19) 0.0240(9) Uani 1 1 d D . . . .
C18 C 0.5986(4) -0.0419(3) 0.40176(19) 0.0291(10) Uani 1 1 d . . . . .
H18 H 0.625595 -0.096115 0.427493 0.035 Uiso 1 1 calc R U . . .
C19 C 0.5852(4) 0.0222(3) 0.42353(19) 0.0296(10) Uani 1 1 d . . . . .
H19 H 0.600977 0.011371 0.463993 0.036 Uiso 1 1 calc R U . . .
C20 C 0.5494(4) 0.1012(3) 0.38693(19) 0.0268(9) Uani 1 1 d . . . . .
H20 H 0.543806 0.144651 0.402150 0.032 Uiso 1 1 calc R U . . .
C21 C 0.5208(4) 0.1189(3) 0.32754(19) 0.0210(8) Uani 1 1 d . . . . .
C22 C 0.5936(5) -0.0983(3) 0.3187(2) 0.0375(12) Uani 1 1 d D . . . .
H22 H 0.540101 -0.081354 0.285015 0.045 Uiso 0.73 1 d R U P A 1
H22A H 0.605420 -0.072954 0.278025 0.045 Uiso 0.27 1 d R U P B 2
C23 C 0.7200(7) -0.1163(5) 0.2995(5) 0.055(2) Uani 0.73 1 d D . P C 1
H23A H 0.742252 -0.066117 0.272521 0.083 Uiso 0.73 1 calc R U P C 1
H23B H 0.724826 -0.156604 0.279619 0.083 Uiso 0.73 1 calc R U P C 1
H23C H 0.776983 -0.138270 0.333684 0.083 Uiso 0.73 1 calc R U P C 1
C24 C 0.5579(7) -0.1762(4) 0.3626(3) 0.0398(16) Uani 0.73 1 d D . P C 1
H24A H 0.557488 -0.216414 0.342994 0.060 Uiso 0.73 1 calc R U P C 1
H24B H 0.475967 -0.162712 0.376936 0.060 Uiso 0.73 1 calc R U P C 1
H24C H 0.617750 -0.199060 0.395615 0.060 Uiso 0.73 1 calc R U P C 1
C23A C 0.4911(13) -0.1405(10) 0.3235(10) 0.052 Uiso 0.27 1 d D U P C 2
H23D H 0.483149 -0.173209 0.364499 0.078 Uiso 0.27 1 calc R U P C 2
H23E H 0.505663 -0.176233 0.299742 0.078 Uiso 0.27 1 calc R U P C 2
H23F H 0.415216 -0.100380 0.309373 0.078 Uiso 0.27 1 calc R U P C 2
C24A C 0.7143(13) -0.1567(10) 0.3434(11) 0.061 Uiso 0.27 1 d D U P C 2
H24D H 0.704574 -0.189121 0.384306 0.092 Uiso 0.27 1 calc R U P C 2
H24E H 0.779498 -0.125320 0.341186 0.092 Uiso 0.27 1 calc R U P C 2
H24F H 0.736191 -0.193169 0.320439 0.092 Uiso 0.27 1 calc R U P C 2
C25 C 0.4735(4) 0.2062(3) 0.2882(2) 0.0259(9) Uani 1 1 d . . . . .
H25 H 0.458450 0.205264 0.248028 0.031 Uiso 1 1 calc R U . . .
C26 C 0.3521(5) 0.2410(3) 0.3092(3) 0.0368(11) Uani 1 1 d . . . . .
H26A H 0.292782 0.205468 0.311384 0.055 Uiso 1 1 calc R U . . .
H26B H 0.320421 0.295718 0.281677 0.055 Uiso 1 1 calc R U . . .
H26C H 0.364849 0.244348 0.348055 0.055 Uiso 1 1 calc R U . . .
C27 C 0.5700(5) 0.2596(3) 0.2840(3) 0.0417(12) Uani 1 1 d . . . . .
H27A H 0.584676 0.262929 0.322667 0.063 Uiso 1 1 calc R U . . .
H27B H 0.540191 0.314433 0.256318 0.063 Uiso 1 1 calc R U . . .
H27C H 0.646784 0.235416 0.270338 0.063 Uiso 1 1 calc R U . . .
C28 C 0.0873(3) 0.0419(3) 0.32921(17) 0.0171(7) Uani 1 1 d . . . . .
C29 C -0.1087(4) 0.0460(3) 0.3574(2) 0.0287(10) Uani 1 1 d . . . . .
H29 H -0.195419 0.062057 0.357437 0.034 Uiso 1 1 calc R U . . .
C30 C -0.0382(4) -0.0163(3) 0.39795(19) 0.0265(9) Uani 1 1 d . . . . .
H30 H -0.065451 -0.052317 0.432657 0.032 Uiso 1 1 calc R U . . .
C31 C -0.0687(4) 0.1524(3) 0.26446(18) 0.0220(8) Uani 1 1 d . . . . .
C32 C -0.0876(4) 0.2297(3) 0.26964(19) 0.0240(8) Uani 1 1 d . . . . .
C33 C -0.1311(4) 0.2972(3) 0.2202(2) 0.0289(9) Uani 1 1 d . . . . .
H33 H -0.145013 0.350277 0.223018 0.035 Uiso 1 1 calc R U . . .
C34 C -0.1544(4) 0.2882(3) 0.1669(2) 0.0287(10) Uani 1 1 d . . . . .
C35 C -0.1343(4) 0.2099(3) 0.16356(19) 0.0256(9) Uani 1 1 d . . . . .
H35 H -0.150752 0.203299 0.127391 0.031 Uiso 1 1 calc R U . . .
C36 C -0.0906(4) 0.1405(3) 0.21172(19) 0.0222(8) Uani 1 1 d . . . . .
C37 C -0.0635(5) 0.2409(3) 0.3272(2) 0.0361(11) Uani 1 1 d . . . . .
H37A H -0.124744 0.219549 0.355260 0.054 Uiso 1 1 calc R U . . .
H37B H -0.068980 0.299084 0.320995 0.054 Uiso 1 1 calc R U . . .
H37C H 0.018873 0.211319 0.342757 0.054 Uiso 1 1 calc R U . . .
C38 C -0.1997(5) 0.3601(4) 0.1135(2) 0.0400(12) Uani 1 1 d . . . . .
H38A H -0.129491 0.379023 0.091174 0.060 Uiso 1 1 calc R U . . .
H38B H -0.247445 0.404206 0.125331 0.060 Uiso 1 1 calc R U . . .
H38C H -0.251878 0.344092 0.089052 0.060 Uiso 1 1 calc R U . . .
C39 C -0.0656(4) 0.0575(3) 0.2061(2) 0.0308(10) Uani 1 1 d . . . . .
H39A H -0.102955 0.060120 0.169234 0.046 Uiso 1 1 calc R U . . .
H39B H -0.100771 0.019506 0.239003 0.046 Uiso 1 1 calc R U . . .
H39C H 0.023331 0.038589 0.206307 0.046 Uiso 1 1 calc R U . . .
C40 C 0.1876(4) -0.0749(3) 0.41473(19) 0.0253(9) Uani 1 1 d . . . . .
H40A H 0.260638 -0.073312 0.390126 0.030 Uiso 1 1 calc R U . . .
H40B H 0.170934 -0.131135 0.427867 0.030 Uiso 1 1 calc R U . . .
C41 C 0.2139(5) -0.0525(3) 0.4676(2) 0.0290(9) Uani 1 1 d . . . . .
H41A H 0.137590 -0.045920 0.489094 0.035 Uiso 1 1 calc R U . . .
H41B H 0.274942 -0.096750 0.494244 0.035 Uiso 1 1 calc R U . . .
C42 C 0.1872(4) 0.0895(3) 0.45588(19) 0.0268(9) Uani 1 1 d . . . . .
C43 C 1.0078(4) 0.6846(2) 0.21663(17) 0.0167(7) Uani 1 1 d . . . . .
C44 C 1.1993(4) 0.7015(3) 0.18704(19) 0.0226(8) Uani 1 1 d . . . . .
H44 H 1.285259 0.700225 0.188256 0.027 Uiso 1 1 calc R U . . .
C45 C 1.1236(4) 0.7305(3) 0.13894(19) 0.0253(9) Uani 1 1 d . . . . .
H45 H 1.146403 0.753566 0.099620 0.030 Uiso 1 1 calc R U . . .
C46 C 1.1689(4) 0.6351(3) 0.29462(18) 0.0202(8) Uani 1 1 d . . . . .
C47 C 1.1945(4) 0.5492(3) 0.31731(19) 0.0226(8) Uani 1 1 d . . . . .
C48 C 1.2351(4) 0.5135(3) 0.3756(2) 0.0274(10) Uani 1 1 d . . . . .
H48 H 1.254053 0.455746 0.392478 0.033 Uiso 1 1 calc R U . . .
C49 C 1.2482(4) 0.5607(3) 0.4092(2) 0.0332(11) Uani 1 1 d . . . . .
H49 H 1.275047 0.534899 0.449043 0.040 Uiso 1 1 calc R U . . .
C50 C 1.2231(5) 0.6443(3) 0.3862(2) 0.0325(10) Uani 1 1 d . . . . .
H50 H 1.233785 0.675591 0.410178 0.039 Uiso 1 1 calc R U . . .
C51 C 1.1819(4) 0.6843(3) 0.3276(2) 0.0280(9) Uani 1 1 d . . . . .
C52 C 1.1824(4) 0.4990(3) 0.2784(2) 0.0272(9) Uani 1 1 d . . . . .
H52 H 1.129874 0.535330 0.243329 0.033 Uiso 1 1 calc R U . . .
C53 C 1.3094(5) 0.4727(3) 0.2568(3) 0.0392(12) Uani 1 1 d . . . . .
H53A H 1.347914 0.520579 0.239549 0.059 Uiso 1 1 calc R U . . .
H53B H 1.300651 0.447452 0.227219 0.059 Uiso 1 1 calc R U . . .
H53C H 1.360980 0.433252 0.289845 0.059 Uiso 1 1 calc R U . . .
C54 C 1.1200(5) 0.4265(3) 0.3086(3) 0.0421(13) Uani 1 1 d . . . . .
H54A H 1.167143 0.391230 0.344430 0.063 Uiso 1 1 calc R U . . .
H54B H 1.116286 0.395455 0.282218 0.063 Uiso 1 1 calc R U . . .
H54C H 1.036531 0.446311 0.318566 0.063 Uiso 1 1 calc R U . . .
C55 C 1.1516(6) 0.7770(3) 0.3026(3) 0.0409(12) Uani 1 1 d . . . . .
H55 H 1.132119 0.793061 0.259746 0.049 Uiso 1 1 calc R U . . .
C56 C 1.0384(6) 0.8088(4) 0.3308(4) 0.065(2) Uani 1 1 d . . . . .
H56A H 0.966200 0.793230 0.318306 0.097 Uiso 1 1 calc R U . . .
H56B H 1.026610 0.868351 0.318914 0.097 Uiso 1 1 calc R U . . .
H56C H 1.049299 0.785154 0.373538 0.097 Uiso 1 1 calc R U . . .
C57 C 1.2578(6) 0.8159(4) 0.3097(3) 0.0487(14) Uani 1 1 d . . . . .
H57A H 1.280426 0.799638 0.351326 0.073 Uiso 1 1 calc R U . . .
H57B H 1.233639 0.875460 0.293483 0.073 Uiso 1 1 calc R U . . .
H57C H 1.328246 0.797950 0.288767 0.073 Uiso 1 1 calc R U . . .
C58 C 0.9002(4) 0.7360(3) 0.11980(17) 0.0186(8) Uani 1 1 d . . . . .
C59 C 0.8813(4) 0.6732(3) 0.09972(17) 0.0191(8) Uani 1 1 d . . . . .
C60 C 0.7773(4) 0.6887(3) 0.06432(19) 0.0249(9) Uani 1 1 d . . . . .
H60 H 0.760073 0.647192 0.050805 0.030 Uiso 1 1 calc R U . . .
C61 C 0.6982(4) 0.7634(3) 0.0483(2) 0.0286(10) Uani 1 1 d . . . . .
H61 H 0.628005 0.772795 0.023720 0.034 Uiso 1 1 calc R U . . .
C62 C 0.7211(4) 0.8244(3) 0.06801(19) 0.0252(9) Uani 1 1 d . . . . .
H62 H 0.666733 0.875728 0.056478 0.030 Uiso 1 1 calc R U . . .
C63 C 0.8227(4) 0.8115(3) 0.10449(17) 0.0212(8) Uani 1 1 d . . . . .
C64 C 0.9690(4) 0.5915(3) 0.11637(19) 0.0236(8) Uani 1 1 d . . . . .
H64 H 1.042904 0.596823 0.136433 0.028 Uiso 1 1 calc R U . . .
C65 C 0.9105(5) 0.5251(3) 0.1600(2) 0.0341(11) Uani 1 1 d . . . . .
H65A H 0.886302 0.540902 0.194380 0.051 Uiso 1 1 calc R U . . .
H65B H 0.969926 0.473632 0.172143 0.051 Uiso 1 1 calc R U . . .
H65C H 0.837830 0.518189 0.141544 0.051 Uiso 1 1 calc R U . . .
C66 C 1.0130(6) 0.5691(4) 0.0622(2) 0.0462(14) Uani 1 1 d . . . . .
H66A H 0.942405 0.563834 0.041283 0.069 Uiso 1 1 calc R U . . .
H66B H 1.071451 0.517186 0.074469 0.069 Uiso 1 1 calc R U . . .
H66C H 1.053287 0.612012 0.036170 0.069 Uiso 1 1 calc R U . . .
C67 C 0.8497(5) 0.8801(3) 0.1244(2) 0.0283(9) Uani 1 1 d . . . . .
H67 H 0.908609 0.855857 0.158974 0.034 Uiso 1 1 calc R U . . .
C68 C 0.7323(7) 0.9275(5) 0.1420(4) 0.074(3) Uani 1 1 d . . . . .
H68A H 0.754301 0.968190 0.157079 0.111 Uiso 1 1 calc R U . . .
H68B H 0.691542 0.889456 0.172332 0.111 Uiso 1 1 calc R U . . .
H68C H 0.676615 0.955020 0.107603 0.111 Uiso 1 1 calc R U . . .
C69 C 0.9070(6) 0.9406(3) 0.0758(2) 0.0385(12) Uani 1 1 d . . . . .
H69A H 0.983915 0.912481 0.065025 0.058 Uiso 1 1 calc R U . . .
H69B H 0.923900 0.983956 0.089408 0.058 Uiso 1 1 calc R U . . .
H69C H 0.850116 0.964410 0.041666 0.058 Uiso 1 1 calc R U . . .
C70 C 0.7264(4) 0.6177(3) 0.32066(18) 0.0202(8) Uani 1 1 d . . . . .
C71 C 0.5456(4) 0.5829(3) 0.3525(2) 0.0302(10) Uani 1 1 d . . . . .
H71 H 0.466589 0.569158 0.352891 0.036 Uiso 1 1 calc R U . . .
C72 C 0.6034(4) 0.5912(3) 0.3971(2) 0.0302(10) Uani 1 1 d . . . . .
H72 H 0.573509 0.584052 0.435343 0.036 Uiso 1 1 calc R U . . .
C73 C 0.6017(4) 0.5852(3) 0.25169(19) 0.0246(9) Uani 1 1 d . . . . .
C74 C 0.5556(4) 0.6516(3) 0.2016(2) 0.0288(10) Uani 1 1 d . . . . .
C75 C 0.5312(4) 0.6350(3) 0.1520(2) 0.0322(11) Uani 1 1 d . . . . .
H75 H 0.499896 0.679189 0.117750 0.039 Uiso 1 1 calc R U . . .
C76 C 0.5503(4) 0.5569(3) 0.1500(2) 0.0322(10) Uani 1 1 d . . . . .
C77 C 0.5995(4) 0.4920(3) 0.2002(2) 0.0306(10) Uani 1 1 d . . . . .
H77 H 0.615007 0.438002 0.199012 0.037 Uiso 1 1 calc R U . . .
C78 C 0.6260(4) 0.5050(3) 0.25134(19) 0.0244(9) Uani 1 1 d . . . . .
C79 C 0.5367(5) 0.7376(3) 0.2028(2) 0.0366(12) Uani 1 1 d . . . . .
H79A H 0.616660 0.753765 0.202844 0.055 Uiso 1 1 calc R U . . .
H79B H 0.493651 0.740305 0.238138 0.055 Uiso 1 1 calc R U . . .
H79C H 0.487587 0.774770 0.168074 0.055 Uiso 1 1 calc R U . . .
C80 C 0.5191(6) 0.5417(4) 0.0951(2) 0.0469(14) Uani 1 1 d . . . . .
H80A H 0.451810 0.584729 0.073146 0.070 Uiso 1 1 calc R U . . .
H80B H 0.493804 0.488602 0.105516 0.070 Uiso 1 1 calc R U . . .
H80C H 0.591425 0.541934 0.070780 0.070 Uiso 1 1 calc R U . . .
C81 C 0.6781(5) 0.4349(3) 0.3050(2) 0.0331(10) Uani 1 1 d . . . . .
H81A H 0.747765 0.448332 0.321332 0.050 Uiso 1 1 calc R U . . .
H81B H 0.705836 0.385904 0.294343 0.050 Uiso 1 1 calc R U . . .
H81C H 0.614592 0.424827 0.334169 0.050 Uiso 1 1 calc R U . . .
C82 C 0.8144(5) 0.6140(3) 0.4147(2) 0.0302(10) Uani 1 1 d . . . . .
H82A H 0.781497 0.615700 0.452756 0.036 Uiso 1 1 calc R U . . .
H82B H 0.848963 0.663929 0.396011 0.036 Uiso 1 1 calc R U . . .
C83 C 0.9145(5) 0.5398(3) 0.4248(2) 0.0285(9) Uani 1 1 d . . . . .
H83A H 0.954269 0.540504 0.387641 0.034 Uiso 1 1 calc R U . . .
H83B H 0.977750 0.538897 0.453128 0.034 Uiso 1 1 calc R U . . .
C84 C 0.9327(5) 0.3962(3) 0.4601(2) 0.0314(10) Uani 1 1 d . . . . .
Au1 Au 0.23487(2) 0.06344(2) 0.27844(2) 0.01455(5) Uani 1 1 d . . . . .
Au2 Au 0.86673(2) 0.65067(2) 0.26804(2) 0.01598(6) Uani 1 1 d . . . . .
N1 N 0.3857(3) 0.1074(2) 0.16866(14) 0.0166(6) Uani 1 1 d . . . . .
N2 N 0.5004(3) 0.0709(2) 0.24674(14) 0.0170(6) Uani 1 1 d . . . . .
N3 N -0.0301(3) 0.0825(2) 0.31525(15) 0.0223(7) Uani 1 1 d . . . . .
N4 N 0.0818(3) -0.0185(2) 0.38000(15) 0.0203(7) Uani 1 1 d . . . . .
N5 N 0.2549(4) 0.1475(3) 0.4484(2) 0.0389(10) Uani 1 1 d D . . . .
N6 N 0.1986(5) 0.2229(3) 0.4543(3) 0.0595(16) Uani 1 1 d . . . . .
H6A H 0.185584 0.261672 0.418161 0.16(6) Uiso 1 1 d R . . . .
H6B H 0.248981 0.237667 0.476268 0.17(6) Uiso 1 1 d R . . . .
N7 N 1.1261(3) 0.6738(2) 0.23431(15) 0.0187(7) Uani 1 1 d . . . . .
N8 N 1.0068(3) 0.7206(2) 0.15761(15) 0.0189(7) Uani 1 1 d . . . . .
N9 N 0.6228(3) 0.5982(2) 0.30559(17) 0.0245(7) Uani 1 1 d . . . . .
N10 N 0.7148(3) 0.6121(2) 0.37719(16) 0.0237(7) Uani 1 1 d . . . . .
N11 N 0.8679(5) 0.3361(3) 0.4721(2) 0.0408(10) Uani 1 1 d D . . . .
N12 N 0.9246(5) 0.2536(3) 0.4944(3) 0.0506(13) Uani 1 1 d . . . . .
H12D H 0.957481 0.237231 0.464550 0.12(4) Uiso 1 1 d R . . . .
H12F H 0.985200 0.247495 0.520888 0.045(19) Uiso 1 1 d R . . . .
O1 O 0.2607(3) 0.0223(2) 0.44931(14) 0.0280(7) Uani 1 1 d . . . . .
O2 O 0.0800(3) 0.0937(2) 0.46703(15) 0.0323(7) Uani 1 1 d . . . . .
O3 O 0.8571(3) 0.4693(2) 0.44781(15) 0.0325(7) Uani 1 1 d . . . . .
O4 O 1.0438(4) 0.3872(2) 0.4627(2) 0.0484(10) Uani 1 1 d . . . . .
P1 P 0.69462(10) 0.18703(7) 0.00682(4) 0.0222(2) Uani 1 1 d . . . . .
P2 P 0.52845(13) 0.29347(9) 0.46943(6) 0.0351(3) Uani 1 1 d . . . . .
F1 F 0.5792(3) 0.2443(2) 0.02148(16) 0.0494(8) Uani 1 1 d . . . . .
F2 F 0.8107(3) 0.1304(2) -0.00805(13) 0.0395(7) Uani 1 1 d . . . . .
F3 F 0.7751(3) 0.2560(2) -0.00295(16) 0.0460(8) Uani 1 1 d . . . . .
F4 F 0.6531(3) 0.2223(2) -0.06113(12) 0.0428(8) Uani 1 1 d . . . . .
F5 F 0.6136(3) 0.1186(2) 0.01709(12) 0.0399(7) Uani 1 1 d . . . . .
F6 F 0.7363(3) 0.1496(2) 0.07467(12) 0.0388(7) Uani 1 1 d . . . . .
F7 F 0.4496(3) 0.3280(2) 0.40949(15) 0.0539(9) Uani 1 1 d . . . . .
F8 F 0.6084(4) 0.2578(3) 0.52902(16) 0.0625(11) Uani 1 1 d . . . . .
F9 F 0.4889(3) 0.2066(2) 0.48234(15) 0.0476(8) Uani 1 1 d . . . . .
F10 F 0.4112(4) 0.3212(3) 0.50223(18) 0.0619(11) Uani 1 1 d . . . . .
F11 F 0.5723(5) 0.3787(3) 0.4561(2) 0.0767(13) Uani 1 1 d . . . . .
F12 F 0.6455(3) 0.2637(2) 0.43626(16) 0.0512(8) Uani 1 1 d . . . . .
H11N H 0.790(2) 0.345(5) 0.473(3) 0.06(2) Uiso 1 1 d D . . . .
H5N H 0.329(3) 0.142(4) 0.437(3) 0.034(16) Uiso 1 1 d D . . . .

loop_
_atom_site_aniso_label
_atom_site_aniso_U_11
_atom_site_aniso_U_22
_atom_site_aniso_U_33
_atom_site_aniso_U_23
_atom_site_aniso_U_13
_atom_site_aniso_U_12
C1 0.0126(16) 0.0177(17) 0.0115(16) -0.0059(14) 0.0061(13) -0.0017(13)
C2 0.022(2) 0.0213(19) 0.0165(18) -0.0049(15) 0.0053(15) -0.0025(15)
C3 0.0177(18) 0.029(2) 0.0186(19) -0.0092(16) 0.0037(15) -0.0042(16)
C4 0.0158(18) 0.025(2) 0.0135(17) -0.0062(15) 0.0041(14) -0.0037(15)
C5 0.027(2) 0.026(2) 0.0069(16) -0.0032(15) 0.0013(15) -0.0087(16)
C6 0.030(2) 0.027(2) 0.0161(19) -0.0038(16) 0.0007(17) -0.0129(17)
C7 0.023(2) 0.033(2) 0.0138(18) -0.0015(16) -0.0013(16) -0.0056(17)
C8 0.024(2) 0.026(2) 0.0162(19) -0.0021(16) -0.0011(16) -0.0006(16)
C9 0.025(2) 0.0208(19) 0.0118(17) -0.0038(15) 0.0009(15) -0.0028(15)
C10 0.035(2) 0.026(2) 0.020(2) -0.0069(17) -0.0023(18) -0.0070(18)
C11 0.037(3) 0.029(2) 0.041(3) -0.011(2) 0.011(2) -0.001(2)
C12 0.047(3) 0.026(2) 0.042(3) -0.009(2) 0.012(2) -0.010(2)
C13 0.026(2) 0.023(2) 0.024(2) -0.0087(17) -0.0035(17) 0.0006(16)
C14 0.043(3) 0.038(3) 0.034(3) -0.020(2) 0.006(2) -0.006(2)
C15 0.048(3) 0.035(3) 0.036(3) -0.013(2) 0.006(2) -0.016(2)
C16 0.0169(18) 0.024(2) 0.0119(17) -0.0055(15) 0.0021(14) -0.0047(14)
C17 0.024(2) 0.023(2) 0.018(2) -0.0018(16) 0.0004(16) 0.0015(16)
C18 0.030(2) 0.034(2) 0.017(2) -0.0010(18) -0.0044(17) -0.0028(18)
C19 0.024(2) 0.046(3) 0.018(2) -0.0090(19) -0.0004(17) -0.0083(19)
C20 0.022(2) 0.043(3) 0.022(2) -0.0192(19) 0.0009(17) -0.0055(18)
C21 0.0160(18) 0.027(2) 0.023(2) -0.0126(17) 0.0004(15) -0.0039(15)
C22 0.061(3) 0.023(2) 0.023(2) -0.0069(18) -0.008(2) 0.006(2)
C23 0.053(5) 0.044(4) 0.084(7) -0.039(5) 0.037(5) -0.017(4)
C24 0.038(4) 0.032(4) 0.046(4) -0.007(3) 0.002(3) -0.008(3)
C25 0.036(2) 0.020(2) 0.023(2) -0.0083(17) -0.0043(18) -0.0048(17)
C26 0.038(3) 0.022(2) 0.048(3) -0.013(2) -0.005(2) 0.0043(19)
C27 0.046(3) 0.035(3) 0.043(3) -0.007(2) -0.006(2) -0.015(2)
C28 0.0114(17) 0.026(2) 0.0159(18) -0.0094(15) 0.0062(14) -0.0040(14)
C29 0.025(2) 0.035(2) 0.026(2) -0.0071(19) 0.0095(18) -0.0115(18)
C30 0.028(2) 0.033(2) 0.019(2) -0.0073(18) 0.0120(17) -0.0134(18)
C31 0.0184(18) 0.028(2) 0.0174(19) -0.0035(16) -0.0003(15) -0.0060(16)
C32 0.022(2) 0.027(2) 0.023(2) -0.0085(17) 0.0020(16) -0.0053(16)
C33 0.028(2) 0.031(2) 0.025(2) -0.0075(18) 0.0011(18) -0.0039(18)
C34 0.024(2) 0.032(2) 0.025(2) -0.0019(18) -0.0002(17) -0.0049(17)
C35 0.022(2) 0.035(2) 0.019(2) -0.0099(18) -0.0023(16) -0.0029(17)
C36 0.0132(18) 0.031(2) 0.023(2) -0.0099(17) -0.0035(15) -0.0031(15)
C37 0.047(3) 0.032(3) 0.029(2) -0.013(2) -0.008(2) -0.002(2)
C38 0.044(3) 0.044(3) 0.025(2) -0.007(2) -0.007(2) 0.002(2)
C39 0.028(2) 0.039(3) 0.028(2) -0.014(2) -0.0059(19) -0.0065(19)
C40 0.028(2) 0.024(2) 0.023(2) -0.0095(17) 0.0035(17) -0.0007(17)
C41 0.035(2) 0.028(2) 0.021(2) -0.0061(18) -0.0023(18) -0.0023(18)
C42 0.029(2) 0.031(2) 0.0167(19) -0.0056(17) -0.0008(17) -0.0007(18)
C43 0.0132(17) 0.0223(19) 0.0123(17) -0.0039(14) 0.0073(14) -0.0027(14)
C44 0.022(2) 0.025(2) 0.020(2) -0.0051(16) 0.0037(16) -0.0088(16)
C45 0.022(2) 0.031(2) 0.020(2) -0.0044(17) 0.0027(16) -0.0065(17)
C46 0.0184(18) 0.024(2) 0.0151(18) -0.0038(15) 0.0028(15) -0.0028(15)
C47 0.0114(17) 0.025(2) 0.026(2) -0.0032(17) 0.0015(15) -0.0002(15)
C48 0.0145(18) 0.031(2) 0.026(2) 0.0010(18) 0.0007(16) 0.0014(16)
C49 0.026(2) 0.048(3) 0.017(2) -0.002(2) 0.0062(17) -0.004(2)
C50 0.031(2) 0.047(3) 0.021(2) -0.016(2) -0.0017(18) -0.002(2)
C51 0.030(2) 0.034(2) 0.022(2) -0.0106(18) -0.0014(18) -0.0048(18)
C52 0.025(2) 0.020(2) 0.032(2) -0.0053(18) 0.0012(18) -0.0029(16)
C53 0.041(3) 0.035(3) 0.047(3) -0.022(2) 0.010(2) -0.006(2)
C54 0.044(3) 0.035(3) 0.054(3) -0.017(2) 0.015(3) -0.019(2)
C55 0.055(3) 0.032(3) 0.039(3) -0.019(2) -0.012(2) 0.000(2)
C56 0.041(3) 0.038(3) 0.120(7) -0.037(4) -0.007(4) 0.004(3)
C57 0.060(4) 0.046(3) 0.047(3) -0.024(3) 0.015(3) -0.012(3)
C58 0.0180(18) 0.023(2) 0.0131(17) -0.0033(15) 0.0036(14) -0.0063(15)
C59 0.024(2) 0.023(2) 0.0103(17) -0.0045(15) 0.0047(15) -0.0068(16)
C60 0.027(2) 0.033(2) 0.0187(19) -0.0109(17) 0.0049(17) -0.0109(18)
C61 0.020(2) 0.044(3) 0.020(2) -0.0090(19) 0.0012(16) -0.0037(18)
C62 0.025(2) 0.026(2) 0.0189(19) -0.0043(16) 0.0018(16) 0.0031(16)
C63 0.028(2) 0.0204(19) 0.0136(18) -0.0045(15) 0.0042(16) -0.0027(16)
C64 0.025(2) 0.0196(19) 0.023(2) -0.0039(16) 0.0020(17) -0.0013(16)
C65 0.043(3) 0.021(2) 0.037(3) -0.0076(19) 0.008(2) -0.0063(19)
C66 0.059(4) 0.038(3) 0.034(3) -0.011(2) 0.011(3) 0.009(3)
C67 0.040(3) 0.023(2) 0.023(2) -0.0102(17) 0.0029(19) -0.0045(18)
C68 0.064(4) 0.064(4) 0.127(7) -0.068(5) 0.055(5) -0.033(4)
C69 0.049(3) 0.033(3) 0.037(3) -0.011(2) 0.002(2) -0.017(2)
C70 0.0155(18) 0.023(2) 0.0171(19) -0.0029(15) 0.0083(15) -0.0008(15)
C71 0.026(2) 0.032(2) 0.032(2) -0.0102(19) 0.0146(19) -0.0076(18)
C72 0.028(2) 0.033(2) 0.028(2) -0.0083(19) 0.0141(19) -0.0067(19)
C73 0.0196(19) 0.024(2) 0.024(2) 0.0003(17) 0.0042(16) -0.0050(16)
C74 0.0146(19) 0.029(2) 0.031(2) 0.0030(19) 0.0010(17) -0.0015(16)
C75 0.021(2) 0.039(3) 0.024(2) 0.0048(19) -0.0042(17) -0.0010(18)
C76 0.022(2) 0.043(3) 0.024(2) -0.004(2) -0.0007(18) -0.0031(19)
C77 0.031(2) 0.028(2) 0.030(2) -0.0028(19) 0.0032(19) -0.0106(18)
C78 0.026(2) 0.022(2) 0.023(2) -0.0039(17) 0.0029(17) -0.0058(16)
C79 0.026(2) 0.030(2) 0.039(3) 0.001(2) -0.003(2) 0.0073(19)
C80 0.042(3) 0.064(4) 0.029(3) -0.009(3) -0.008(2) -0.007(3)
C81 0.044(3) 0.025(2) 0.023(2) -0.0004(18) -0.001(2) -0.0024(19)
C82 0.035(2) 0.036(3) 0.019(2) -0.0084(18) 0.0069(18) -0.010(2)
C83 0.034(2) 0.030(2) 0.020(2) -0.0044(17) 0.0039(18) -0.0092(19)
C84 0.038(3) 0.031(2) 0.025(2) -0.0092(19) 0.0071(19) -0.009(2)
Au1 0.01443(8) 0.01819(9) 0.01051(8) -0.00417(6) 0.00175(6) -0.00321(6)
Au2 0.01580(9) 0.01747(9) 0.01222(9) -0.00229(6) 0.00256(6) -0.00254(6)
N1 0.0166(15) 0.0205(16) 0.0121(15) -0.0060(12) 0.0031(12) -0.0017(12)
N2 0.0153(15) 0.0229(16) 0.0128(15) -0.0064(13) 0.0017(12) -0.0027(12)
N3 0.0198(17) 0.0261(18) 0.0197(17) -0.0061(14) 0.0028(14) -0.0039(14)
N4 0.0225(17) 0.0235(17) 0.0138(15) -0.0052(13) 0.0044(13) -0.0043(14)
N5 0.037(2) 0.026(2) 0.049(3) -0.0076(19) 0.005(2) -0.0039(17)
N6 0.047(3) 0.027(2) 0.096(5) -0.012(3) 0.016(3) -0.006(2)
N7 0.0169(16) 0.0210(16) 0.0164(16) -0.0048(13) 0.0013(13) -0.0027(12)
N8 0.0167(16) 0.0232(17) 0.0137(15) -0.0024(13) 0.0057(13) -0.0041(13)
N9 0.0193(17) 0.0248(18) 0.0249(18) -0.0023(14) 0.0077(14) -0.0058(14)
N10 0.0231(18) 0.0250(18) 0.0197(17) -0.0050(14) 0.0079(14) -0.0024(14)
N11 0.042(3) 0.032(2) 0.047(3) -0.010(2) 0.011(2) -0.0125(19)
N12 0.056(3) 0.032(2) 0.059(3) -0.008(2) 0.018(3) -0.010(2)
O1 0.0291(16) 0.0296(17) 0.0252(15) -0.0095(13) 0.0009(13) -0.0045(13)
O2 0.0297(17) 0.0325(18) 0.0300(17) -0.0053(14) 0.0061(14) -0.0050(13)
O3 0.0294(17) 0.0291(17) 0.0337(18) -0.0038(14) 0.0057(14) -0.0057(13)
O4 0.036(2) 0.032(2) 0.067(3) -0.0052(19) 0.0080(19) -0.0044(16)
P1 0.0181(5) 0.0294(5) 0.0162(5) -0.0042(4) 0.0020(4) -0.0044(4)
P2 0.0389(7) 0.0376(7) 0.0316(6) -0.0161(5) -0.0022(5) -0.0045(5)
F1 0.0356(17) 0.0482(19) 0.059(2) -0.0169(16) 0.0177(15) 0.0008(14)
F2 0.0345(15) 0.0416(17) 0.0302(14) -0.0052(13) 0.0052(12) 0.0091(12)
F3 0.0414(17) 0.0444(18) 0.057(2) -0.0166(16) 0.0174(15) -0.0237(15)
F4 0.0296(15) 0.062(2) 0.0185(13) 0.0069(13) -0.0035(11) -0.0030(14)
F5 0.0507(18) 0.0520(19) 0.0252(14) -0.0124(13) 0.0064(13) -0.0315(15)
F6 0.0369(15) 0.064(2) 0.0167(12) -0.0107(13) -0.0006(11) -0.0189(14)
F7 0.052(2) 0.062(2) 0.0379(18) -0.0121(16) -0.0104(16) 0.0049(17)
F8 0.062(2) 0.091(3) 0.0372(18) -0.024(2) -0.0126(17) -0.014(2)
F9 0.059(2) 0.0420(18) 0.0457(18) -0.0179(15) 0.0117(16) -0.0134(15)
F10 0.058(2) 0.076(3) 0.060(2) -0.043(2) 0.0112(19) 0.006(2)
F11 0.099(4) 0.051(2) 0.091(3) -0.032(2) 0.005(3) -0.026(2)
F12 0.0422(18) 0.064(2) 0.0478(19) -0.0205(17) 0.0071(15) -0.0087(16)

loop_
_atom_type_symbol
_atom_type_description
_atom_type_scat_dispersion_real
_atom_type_scat_dispersion_imag
_atom_type_scat_source
C C 0.0181 0.0091 'International Tables Vol C Tables 4.2.6.8 and 6.1.1.4'
H H 0.0000 0.0000 'International Tables Vol C Tables 4.2.6.8 and 6.1.1.4'
Au Au -4.4197 7.2980 'International Tables Vol C Tables 4.2.6.8 and 6.1.1.4'
N N 0.0311 0.0180 'International Tables Vol C Tables 4.2.6.8 and 6.1.1.4'
O O 0.0492 0.0322 'International Tables Vol C Tables 4.2.6.8 and 6.1.1.4'
P P 0.2955 0.4335 'International Tables Vol C Tables 4.2.6.8 and 6.1.1.4'
F F 0.0727 0.0534 'International Tables Vol C Tables 4.2.6.8 and 6.1.1.4'

loop_
_geom_angle_atom_site_label_1
_geom_angle_atom_site_label_2
_geom_angle_atom_site_label_3
_geom_angle
N2 C1 N1 104.7(3)
N2 C1 Au1 127.0(3)
N1 C1 Au1 128.3(3)
C3 C2 N1 106.4(4)
C3 C2 H2 126.8
N1 C2 H2 126.8
C2 C3 N2 107.5(4)
C2 C3 H3 126.2
N2 C3 H3 126.2
C5 C4 C9 124.1(4)
C5 C4 N1 118.0(4)
C9 C4 N1 117.8(4)
C4 C5 C6 116.4(4)
C4 C5 C10 122.5(4)
C6 C5 C10 121.0(4)
C7 C6 C5 121.3(4)
C7 C6 H6 119.3
C5 C6 H6 119.3
C6 C7 C8 120.6(4)
C6 C7 H7 119.7
C8 C7 H7 119.7
C7 C8 C9 121.0(4)
C7 C8 H8 119.5
C9 C8 H8 119.5
C8 C9 C4 116.5(4)
C8 C9 C13 120.5(4)
C4 C9 C13 123.0(4)
C5 C10 C11 110.0(4)
C5 C10 C12 112.5(4)
C11 C10 C12 109.8(4)
C5 C10 H10 108.1
C11 C10 H10 108.1
C12 C10 H10 108.1
C10 C11 H11A 109.5
C10 C11 H11B 109.5
H11A C11 H11B 109.5
C10 C11 H11C 109.5
H11A C11 H11C 109.5
H11B C11 H11C 109.5
C10 C12 H12A 109.5
C10 C12 H12B 109.5
H12A C12 H12B 109.5
C10 C12 H12C 109.5
H12A C12 H12C 109.5
H12B C12 H12C 109.5
C14 C13 C9 111.1(4)
C14 C13 C15 111.0(4)
C9 C13 C15 111.3(4)
C14 C13 H13 107.8
C9 C13 H13 107.8
C15 C13 H13 107.8
C13 C14 H14A 109.5
C13 C14 H14B 109.5
H14A C14 H14B 109.5
C13 C14 H14C 109.5
H14A C14 H14C 109.5
H14B C14 H14C 109.5
C13 C15 H15A 109.5
C13 C15 H15B 109.5
H15A C15 H15B 109.5
C13 C15 H15C 109.5
H15A C15 H15C 109.5
H15B C15 H15C 109.5
C21 C16 C17 124.0(4)
C21 C16 N2 117.0(4)
C17 C16 N2 119.0(4)
C18 C17 C16 116.2(4)
C18 C17 C22 121.3(4)
C16 C17 C22 122.5(4)
C19 C18 C17 121.4(4)
C19 C18 H18 119.3
C17 C18 H18 119.3
C20 C19 C18 120.4(4)
C20 C19 H19 119.8
C18 C19 H19 119.8
C19 C20 C21 121.1(4)
C19 C20 H20 119.4
C21 C20 H20 119.4
C16 C21 C20 116.8(4)
C16 C21 C25 122.4(4)
C20 C21 C25 120.7(4)
C23A C22 C17 115.5(7)
C23 C22 C17 113.2(5)
C23A C22 C24A 112.5(9)
C17 C22 C24A 110.6(7)
C23 C22 C24 110.3(5)
C17 C22 C24 111.8(4)
C23 C22 H22 107.2
C17 C22 H22 106.5
C24 C22 H22 107.5
C23A C22 H22A 107.2
C17 C22 H22A 104.3
C24A C22 H22A 105.8
C22 C23 H23A 109.5
C22 C23 H23B 109.5
H23A C23 H23B 109.5
C22 C23 H23C 109.5
H23A C23 H23C 109.5
H23B C23 H23C 109.5
C22 C24 H24A 109.5
C22 C24 H24B 109.5
H24A C24 H24B 109.5
C22 C24 H24C 109.5
H24A C24 H24C 109.5
H24B C24 H24C 109.5
C22 C23A H23D 109.5
C22 C23A H23E 109.5
H23D C23A H23E 109.5
C22 C23A H23F 109.5
H23D C23A H23F 109.5
H23E C23A H23F 109.5
C22 C24A H24D 109.5
C22 C24A H24E 109.5
H24D C24A H24E 109.5
C22 C24A H24F 109.5
H24D C24A H24F 109.5
H24E C24A H24F 109.5
C26 C25 C21 110.9(4)
C26 C25 C27 111.7(4)
C21 C25 C27 110.8(4)
C26 C25 H25 107.8
C21 C25 H25 107.8
C27 C25 H25 107.8
C25 C26 H26A 109.5
C25 C26 H26B 109.5
H26A C26 H26B 109.5
C25 C26 H26C 109.5
H26A C26 H26C 109.5
H26B C26 H26C 109.5
C25 C27 H27A 109.5
C25 C27 H27B 109.5
H27A C27 H27B 109.5
C25 C27 H27C 109.5
H27A C27 H27C 109.5
H27B C27 H27C 109.5
N4 C28 N3 105.5(3)
N4 C28 Au1 128.3(3)
N3 C28 Au1 126.0(3)
C30 C29 N3 106.5(4)
C30 C29 H29 126.8
N3 C29 H29 126.8
C29 C30 N4 107.4(4)
C29 C30 H30 126.3
N4 C30 H30 126.3
C32 C31 C36 122.3(4)
C32 C31 N3 118.9(4)
C36 C31 N3 118.7(4)
C31 C32 C33 118.2(4)
C31 C32 C37 121.2(4)
C33 C32 C37 120.6(4)
C34 C33 C32 121.5(5)
C34 C33 H33 119.2
C32 C33 H33 119.2
C33 C34 C35 118.5(4)
C33 C34 C38 121.9(5)
C35 C34 C38 119.5(5)
C34 C35 C36 122.1(4)
C34 C35 H35 118.9
C36 C35 H35 118.9
C35 C36 C31 117.4(4)
C35 C36 C39 120.8(4)
C31 C36 C39 121.8(4)
C32 C37 H37A 109.5
C32 C37 H37B 109.5
H37A C37 H37B 109.5
C32 C37 H37C 109.5
H37A C37 H37C 109.5
H37B C37 H37C 109.5
C34 C38 H38A 109.5
C34 C38 H38B 109.5
H38A C38 H38B 109.5
C34 C38 H38C 109.5
H38A C38 H38C 109.5
H38B C38 H38C 109.5
C36 C39 H39A 109.5
C36 C39 H39B 109.5
H39A C39 H39B 109.5
C36 C39 H39C 109.5
H39A C39 H39C 109.5
H39B C39 H39C 109.5
N4 C40 C41 111.0(4)
N4 C40 H40A 109.4
C41 C40 H40A 109.4
N4 C40 H40B 109.4
C41 C40 H40B 109.4
H40A C40 H40B 108.0
O1 C41 C40 110.0(4)
O1 C41 H41A 109.7
C40 C41 H41A 109.7
O1 C41 H41B 109.7
C40 C41 H41B 109.7
H41A C41 H41B 108.2
O2 C42 N5 127.2(5)
O2 C42 O1 124.3(5)
N5 C42 O1 108.5(4)
N7 C43 N8 104.8(3)
N7 C43 Au2 126.6(3)
N8 C43 Au2 128.6(3)
C45 C44 N7 106.1(4)
C45 C44 H44 126.9
N7 C44 H44 126.9
C44 C45 N8 107.2(4)
C44 C45 H45 126.4
N8 C45 H45 126.4
C51 C46 C47 123.3(4)
C51 C46 N7 118.5(4)
C47 C46 N7 118.2(4)
C48 C47 C46 117.0(4)
C48 C47 C52 122.3(4)
C46 C47 C52 120.6(4)
C49 C48 C47 120.9(4)
C49 C48 H48 119.5
C47 C48 H48 119.5
C50 C49 C48 121.2(4)
C50 C49 H49 119.4
C48 C49 H49 119.4
C49 C50 C51 120.7(5)
C49 C50 H50 119.7
C51 C50 H50 119.7
C46 C51 C50 116.9(4)
C46 C51 C55 122.5(4)
C50 C51 C55 120.6(5)
C54 C52 C47 112.6(4)
C54 C52 C53 112.1(4)
C47 C52 C53 109.2(4)
C54 C52 H52 107.6
C47 C52 H52 107.6
C53 C52 H52 107.6
C52 C53 H53A 109.5
C52 C53 H53B 109.5
H53A C53 H53B 109.5
C52 C53 H53C 109.5
H53A C53 H53C 109.5
H53B C53 H53C 109.5
C52 C54 H54A 109.5
C52 C54 H54B 109.5
H54A C54 H54B 109.5
C52 C54 H54C 109.5
H54A C54 H54C 109.5
H54B C54 H54C 109.5
C57 C55 C56 110.5(5)
C57 C55 C51 112.5(5)
C56 C55 C51 110.0(5)
C57 C55 H55 107.9
C56 C55 H55 107.9
C51 C55 H55 107.9
C55 C56 H56A 109.5
C55 C56 H56B 109.5
H56A C56 H56B 109.5
C55 C56 H56C 109.5
H56A C56 H56C 109.5
H56B C56 H56C 109.5
C55 C57 H57A 109.5
C55 C57 H57B 109.5
H57A C57 H57B 109.5
C55 C57 H57C 109.5
H57A C57 H57C 109.5
H57B C57 H57C 109.5
C63 C58 C59 123.1(4)
C63 C58 N8 119.2(4)
C59 C58 N8 117.6(4)
C60 C59 C58 116.8(4)
C60 C59 C64 121.1(4)
C58 C59 C64 122.1(4)
C61 C60 C59 121.4(4)
C61 C60 H60 119.3
C59 C60 H60 119.3
C60 C61 C62 120.2(4)
C60 C61 H61 119.9
C62 C61 H61 119.9
C61 C62 C63 120.7(4)
C61 C62 H62 119.6
C63 C62 H62 119.6
C58 C63 C62 117.7(4)
C58 C63 C67 121.8(4)
C62 C63 C67 120.4(4)
C59 C64 C65 110.5(4)
C59 C64 C66 111.8(4)
C65 C64 C66 112.0(4)
C59 C64 H64 107.4
C65 C64 H64 107.4
C66 C64 H64 107.4
C64 C65 H65A 109.5
C64 C65 H65B 109.5
H65A C65 H65B 109.5
C64 C65 H65C 109.5
H65A C65 H65C 109.5
H65B C65 H65C 109.5
C64 C66 H66A 109.5
C64 C66 H66B 109.5
H66A C66 H66B 109.5
C64 C66 H66C 109.5
H66A C66 H66C 109.5
H66B C66 H66C 109.5
C69 C67 C63 110.6(4)
C69 C67 C68 107.7(5)
C63 C67 C68 112.1(5)
C69 C67 H67 108.8
C63 C67 H67 108.8
C68 C67 H67 108.8
C67 C68 H68A 109.5
C67 C68 H68B 109.5
H68A C68 H68B 109.5
C67 C68 H68C 109.5
H68A C68 H68C 109.5
H68B C68 H68C 109.5
C67 C69 H69A 109.5
C67 C69 H69B 109.5
H69A C69 H69B 109.5
C67 C69 H69C 109.5
H69A C69 H69C 109.5
H69B C69 H69C 109.5
N9 C70 N10 105.4(4)
N9 C70 Au2 126.8(3)
N10 C70 Au2 127.8(3)
C72 C71 N9 107.0(4)
C72 C71 H71 126.5
N9 C71 H71 126.5
C71 C72 N10 107.0(4)
C71 C72 H72 126.5
N10 C72 H72 126.5
C78 C73 C74 121.9(5)
C78 C73 N9 117.9(4)
C74 C73 N9 120.2(4)
C75 C74 C73 117.6(5)
C75 C74 C79 122.0(4)
C73 C74 C79 120.3(5)
C74 C75 C76 122.6(4)
C74 C75 H75 118.7
C76 C75 H75 118.7
C75 C76 C77 118.5(5)
C75 C76 C80 120.6(5)
C77 C76 C80 120.9(5)
C78 C77 C76 121.5(5)
C78 C77 H77 119.3
C76 C77 H77 119.3
C77 C78 C73 117.9(4)
C77 C78 C81 121.0(4)
C73 C78 C81 121.1(4)
C74 C79 H79A 109.5
C74 C79 H79B 109.5
H79A C79 H79B 109.5
C74 C79 H79C 109.5
H79A C79 H79C 109.5
H79B C79 H79C 109.5
C76 C80 H80A 109.5
C76 C80 H80B 109.5
H80A C80 H80B 109.5
C76 C80 H80C 109.5
H80A C80 H80C 109.5
H80B C80 H80C 109.5
C78 C81 H81A 109.5
C78 C81 H81B 109.5
H81A C81 H81B 109.5
C78 C81 H81C 109.5
H81A C81 H81C 109.5
H81B C81 H81C 109.5
N10 C82 C83 110.8(4)
N10 C82 H82A 109.5
C83 C82 H82A 109.5
N10 C82 H82B 109.5
C83 C82 H82B 109.5
H82A C82 H82B 108.1
O3 C83 C82 107.0(4)
O3 C83 H83A 110.3
C82 C83 H83A 110.3
O3 C83 H83B 110.3
C82 C83 H83B 110.3
H83A C83 H83B 108.6
O4 C84 N11 125.5(5)
O4 C84 O3 123.7(5)
N11 C84 O3 110.7(5)
C1 Au1 C28 178.35(15)
C43 Au2 C70 178.87(17)
C1 N1 C2 110.6(3)
C1 N1 C4 124.5(3)
C2 N1 C4 124.8(3)
C1 N2 C3 110.8(3)
C1 N2 C16 122.0(3)
C3 N2 C16 126.5(3)
C28 N3 C29 110.2(4)
C28 N3 C31 125.4(4)
C29 N3 C31 124.4(4)
C28 N4 C30 110.4(4)
C28 N4 C40 125.5(4)
C30 N4 C40 123.9(4)
C42 N5 N6 118.9(5)
C42 N5 H5N 122(4)
N6 N5 H5N 119(4)
N5 N6 H6A 109.1
N5 N6 H6B 109.4
H6A N6 H6B 109.5
C43 N7 C44 111.2(3)
C43 N7 C46 123.2(3)
C44 N7 C46 125.5(3)
C43 N8 C45 110.7(3)
C43 N8 C58 123.5(3)
C45 N8 C58 125.3(3)
C70 N9 C71 110.1(4)
C70 N9 C73 125.2(4)
C71 N9 C73 124.3(4)
C70 N10 C72 110.5(4)
C70 N10 C82 124.3(4)
C72 N10 C82 124.4(4)
C84 N11 N12 121.8(5)
C84 N11 H11N 122(5)
N12 N11 H11N 115(5)
N11 N12 H12D 109.3
N11 N12 H12F 109.2
H12D N12 H12F 109.5
C42 O1 C41 117.4(4)
C84 O3 C83 115.9(4)
F5 P1 F1 88.9(2)
F5 P1 F2 91.60(19)
F1 P1 F2 179.5(2)
F5 P1 F3 179.3(2)
F1 P1 F3 90.6(2)
F2 P1 F3 88.96(19)
F5 P1 F6 89.13(16)
F1 P1 F6 90.24(19)
F2 P1 F6 89.87(17)
F3 P1 F6 90.53(18)
F5 P1 F4 89.78(17)
F1 P1 F4 90.63(19)
F2 P1 F4 89.28(17)
F3 P1 F4 90.58(19)
F6 P1 F4 178.6(2)
F10 P2 F8 91.0(2)
F10 P2 F7 89.7(2)
F8 P2 F7 179.0(3)
F10 P2 F11 92.1(3)
F8 P2 F11 89.7(3)
F7 P2 F11 90.8(3)
F10 P2 F9 89.8(2)
F8 P2 F9 89.7(2)
F7 P2 F9 89.7(2)
F11 P2 F9 178.1(3)
F10 P2 F12 178.7(2)
F8 P2 F12 89.3(2)
F7 P2 F12 89.9(2)
F11 P2 F12 89.2(3)
F9 P2 F12 89.0(2)

loop_
_geom_bond_atom_site_label_1
_geom_bond_atom_site_label_2
_geom_bond_distance
C1 N2 1.359(5)
C1 N1 1.361(5)
C1 Au1 2.016(4)
C2 C3 1.345(6)
C2 N1 1.396(5)
C2 H2 0.9500
C3 N2 1.378(5)
C3 H3 0.9500
C4 C5 1.396(6)
C4 C9 1.402(6)
C4 N1 1.442(5)
C5 C6 1.399(6)
C5 C10 1.516(6)
C6 C7 1.380(7)
C6 H6 0.9500
C7 C8 1.384(7)
C7 H7 0.9500
C8 C9 1.399(6)
C8 H8 0.9500
C9 C13 1.518(6)
C10 C11 1.521(7)
C10 C12 1.530(7)
C10 H10 1.0000
C11 H11A 0.9800
C11 H11B 0.9800
C11 H11C 0.9800
C12 H12A 0.9800
C12 H12B 0.9800
C12 H12C 0.9800
C13 C14 1.511(7)
C13 C15 1.522(7)
C13 H13 1.0000
C14 H14A 0.9800
C14 H14B 0.9800
C14 H14C 0.9800
C15 H15A 0.9800
C15 H15B 0.9800
C15 H15C 0.9800
C16 C21 1.390(6)
C16 C17 1.405(6)
C16 N2 1.444(5)
C17 C18 1.393(6)
C17 C22 1.515(7)
C18 C19 1.388(7)
C18 H18 0.9500
C19 C20 1.373(7)
C19 H19 0.9500
C20 C21 1.401(6)
C20 H20 0.9500
C21 C25 1.521(6)
C22 C23A 1.453(8)
C22 C23 1.476(7)
C22 C24A 1.529(8)
C22 C24 1.544(6)
C22 H22 0.9539
C22 H22A 0.9542
C23 H23A 0.9800
C23 H23B 0.9800
C23 H23C 0.9800
C24 H24A 0.9800
C24 H24B 0.9800
C24 H24C 0.9800
C23A H23D 0.9800
C23A H23E 0.9800
C23A H23F 0.9800
C24A H24D 0.9800
C24A H24E 0.9800
C24A H24F 0.9800
C25 C26 1.521(7)
C25 C27 1.532(7)
C25 H25 1.0000
C26 H26A 0.9800
C26 H26B 0.9800
C26 H26C 0.9800
C27 H27A 0.9800
C27 H27B 0.9800
C27 H27C 0.9800
C28 N4 1.341(5)
C28 N3 1.357(5)
C28 Au1 2.033(4)
C29 C30 1.339(7)
C29 N3 1.391(5)
C29 H29 0.9500
C30 N4 1.385(6)
C30 H30 0.9500
C31 C32 1.394(6)
C31 C36 1.399(6)
C31 N3 1.429(5)
C32 C33 1.399(6)
C32 C37 1.514(6)
C33 C34 1.390(7)
C33 H33 0.9500
C34 C35 1.393(7)
C34 C38 1.499(7)
C35 C36 1.399(6)
C35 H35 0.9500
C36 C39 1.495(7)
C37 H37A 0.9800
C37 H37B 0.9800
C37 H37C 0.9800
C38 H38A 0.9800
C38 H38B 0.9800
C38 H38C 0.9800
C39 H39A 0.9800
C39 H39B 0.9800
C39 H39C 0.9800
C40 N4 1.464(6)
C40 C41 1.514(6)
C40 H40A 0.9900
C40 H40B 0.9900
C41 O1 1.436(6)
C41 H41A 0.9900
C41 H41B 0.9900
C42 O2 1.204(6)
C42 N5 1.342(7)
C42 O1 1.366(6)
C43 N7 1.351(5)
C43 N8 1.357(5)
C43 Au2 2.022(4)
C44 C45 1.352(6)
C44 N7 1.388(5)
C44 H44 0.9500
C45 N8 1.380(6)
C45 H45 0.9500
C46 C51 1.393(6)
C46 C47 1.408(6)
C46 N7 1.443(5)
C47 C48 1.391(6)
C47 C52 1.522(7)
C48 C49 1.375(8)
C48 H48 0.9500
C49 C50 1.373(8)
C49 H49 0.9500
C50 C51 1.406(6)
C50 H50 0.9500
C51 C55 1.522(7)
C52 C54 1.526(6)
C52 C53 1.533(7)
C52 H52 1.0000
C53 H53A 0.9800
C53 H53B 0.9800
C53 H53C 0.9800
C54 H54A 0.9800
C54 H54B 0.9800
C54 H54C 0.9800
C55 C57 1.510(9)
C55 C56 1.518(9)
C55 H55 1.0000
C56 H56A 0.9800
C56 H56B 0.9800
C56 H56C 0.9800
C57 H57A 0.9800
C57 H57B 0.9800
C57 H57C 0.9800
C58 C63 1.386(6)
C58 C59 1.405(6)
C58 N8 1.446(5)
C59 C60 1.388(6)
C59 C64 1.520(6)
C60 C61 1.383(7)
C60 H60 0.9500
C61 C62 1.385(7)
C61 H61 0.9500
C62 C63 1.390(6)
C62 H62 0.9500
C63 C67 1.528(6)
C64 C65 1.526(6)
C64 C66 1.538(7)
C64 H64 1.0000
C65 H65A 0.9800
C65 H65B 0.9800
C65 H65C 0.9800
C66 H66A 0.9800
C66 H66B 0.9800
C66 H66C 0.9800
C67 C69 1.517(7)
C67 C68 1.543(8)
C67 H67 1.0000
C68 H68A 0.9800
C68 H68B 0.9800
C68 H68C 0.9800
C69 H69A 0.9800
C69 H69B 0.9800
C69 H69C 0.9800
C70 N9 1.352(6)
C70 N10 1.346(6)
C70 Au2 2.026(4)
C71 C72 1.337(8)
C71 N9 1.386(6)
C71 H71 0.9500
C72 N10 1.382(6)
C72 H72 0.9500
C73 C78 1.399(6)
C73 C74 1.405(6)
C73 N9 1.435(6)
C74 C75 1.377(8)
C74 C79 1.508(8)
C75 C76 1.376(8)
C75 H75 0.9500
C76 C77 1.402(7)
C76 C80 1.507(8)
C77 C78 1.385(7)
C77 H77 0.9500
C78 C81 1.504(6)
C79 H79A 0.9800
C79 H79B 0.9800
C79 H79C 0.9800
C80 H80A 0.9800
C80 H80B 0.9800
C80 H80C 0.9800
C81 H81A 0.9800
C81 H81B 0.9800
C81 H81C 0.9800
C82 N10 1.464(6)
C82 C83 1.508(7)
C82 H82A 0.9900
C82 H82B 0.9900
C83 O3 1.443(5)
C83 H83A 0.9900
C83 H83B 0.9900
C84 O4 1.213(7)
C84 N11 1.340(7)
C84 O3 1.349(6)
N5 N6 1.417(7)
N5 H5N 0.85(2)
N6 H6A 0.9100
N6 H6B 0.9100
N11 N12 1.404(7)
N11 H11N 0.85(2)
N12 H12D 0.9100
N12 H12F 0.9100
P1 F5 1.588(3)
P1 F1 1.589(3)
P1 F2 1.590(3)
P1 F3 1.594(3)
P1 F6 1.601(3)
P1 F4 1.602(3)
P2 F10 1.590(4)
P2 F8 1.591(4)
P2 F7 1.592(4)
P2 F11 1.598(4)
P2 F9 1.605(4)
P2 F12 1.605(4)

loop_
_geom_hbond_atom_site_label_D
_geom_hbond_atom_site_label_H
_geom_hbond_atom_site_label_A
_geom_hbond_distance_DH
_geom_hbond_distance_HA
_geom_hbond_distance_DA
_geom_hbond_angle_DHA
_geom_hbond_site_symmetry_A
N6 H6B F9 0.91 2.61 3.248(7) 127.6 .
N12 H12D N6 0.91 2.65 3.167(8) 116.9 1_655
N12 H12D O2 0.91 2.63 3.288(6) 129.6 1_655
N11 H11N F11 0.85(2) 2.39(3) 3.228(7) 168(7) .

loop_
_geom_torsion_atom_site_label_1
_geom_torsion_atom_site_label_2
_geom_torsion_atom_site_label_3
_geom_torsion_atom_site_label_4
_geom_torsion
N1 C2 C3 N2 0.2(5)
C9 C4 C5 C6 -1.5(6)
N1 C4 C5 C6 179.5(3)
C9 C4 C5 C10 176.0(4)
N1 C4 C5 C10 -3.0(6)
C4 C5 C6 C7 0.9(6)
C10 C5 C6 C7 -176.6(4)
C5 C6 C7 C8 -0.6(7)
C6 C7 C8 C9 0.8(7)
C7 C8 C9 C4 -1.2(6)
C7 C8 C9 C13 178.6(4)
C5 C4 C9 C8 1.6(6)
N1 C4 C9 C8 -179.3(3)
C5 C4 C9 C13 -178.2(4)
N1 C4 C9 C13 0.9(6)
C4 C5 C10 C11 -99.5(5)
C6 C5 C10 C11 77.9(5)
C4 C5 C10 C12 137.7(4)
C6 C5 C10 C12 -44.9(6)
C8 C9 C13 C14 60.4(5)
C4 C9 C13 C14 -119.8(5)
C8 C9 C13 C15 -63.8(5)
C4 C9 C13 C15 116.0(5)
C21 C16 C17 C18 1.0(6)
N2 C16 C17 C18 -177.2(4)
C21 C16 C17 C22 -176.1(4)
N2 C16 C17 C22 5.6(6)
C16 C17 C18 C19 -0.1(7)
C22 C17 C18 C19 177.1(4)
C17 C18 C19 C20 -1.7(7)
C18 C19 C20 C21 2.5(7)
C17 C16 C21 C20 -0.2(6)
N2 C16 C21 C20 178.0(4)
C17 C16 C21 C25 -177.9(4)
N2 C16 C21 C25 0.3(6)
C19 C20 C21 C16 -1.6(6)
C19 C20 C21 C25 176.2(4)
C18 C17 C22 C23A 87.4(12)
C16 C17 C22 C23A -95.6(11)
C18 C17 C22 C23 -86.9(7)
C16 C17 C22 C23 90.1(7)
C18 C17 C22 C24A -41.9(12)
C16 C17 C22 C24A 135.2(11)
C18 C17 C22 C24 38.3(6)
C16 C17 C22 C24 -144.6(5)
C16 C21 C25 C26 115.8(5)
C20 C21 C25 C26 -61.8(5)
C16 C21 C25 C27 -119.7(5)
C20 C21 C25 C27 62.7(6)
N3 C29 C30 N4 -1.1(5)
C36 C31 C32 C33 0.6(6)
N3 C31 C32 C33 -177.0(4)
C36 C31 C32 C37 179.9(4)
N3 C31 C32 C37 2.3(6)
C31 C32 C33 C34 -0.4(7)
C37 C32 C33 C34 -179.7(5)
C32 C33 C34 C35 0.4(7)
C32 C33 C34 C38 -179.4(5)
C33 C34 C35 C36 -0.6(7)
C38 C34 C35 C36 179.2(4)
C34 C35 C36 C31 0.7(6)
C34 C35 C36 C39 -177.7(4)
C32 C31 C36 C35 -0.7(6)
N3 C31 C36 C35 176.8(4)
C32 C31 C36 C39 177.7(4)
N3 C31 C36 C39 -4.7(6)
N4 C40 C41 O1 -69.9(5)
N7 C44 C45 N8 0.3(5)
C51 C46 C47 C48 -0.2(6)
N7 C46 C47 C48 -179.7(4)
C51 C46 C47 C52 -178.0(4)
N7 C46 C47 C52 2.5(6)
C46 C47 C48 C49 0.5(6)
C52 C47 C48 C49 178.2(4)
C47 C48 C49 C50 -0.8(7)
C48 C49 C50 C51 0.7(8)
C47 C46 C51 C50 0.2(7)
N7 C46 C51 C50 179.7(4)
C47 C46 C51 C55 -178.9(5)
N7 C46 C51 C55 0.6(7)
C49 C50 C51 C46 -0.4(7)
C49 C50 C51 C55 178.7(5)
C48 C47 C52 C54 45.4(6)
C46 C47 C52 C54 -137.0(4)
C48 C47 C52 C53 -79.8(5)
C46 C47 C52 C53 97.8(5)
C46 C51 C55 C57 -125.3(5)
C50 C51 C55 C57 55.7(7)
C46 C51 C55 C56 111.1(6)
C50 C51 C55 C56 -67.9(7)
C63 C58 C59 C60 -1.9(6)
N8 C58 C59 C60 178.9(3)
C63 C58 C59 C64 178.9(4)
N8 C58 C59 C64 -0.2(6)
C58 C59 C60 C61 1.8(6)
C64 C59 C60 C61 -179.0(4)
C59 C60 C61 C62 -0.6(7)
C60 C61 C62 C63 -0.6(7)
C59 C58 C63 C62 0.7(6)
N8 C58 C63 C62 179.9(4)
C59 C58 C63 C67 -176.6(4)
N8 C58 C63 C67 2.5(6)
C61 C62 C63 C58 0.6(6)
C61 C62 C63 C67 178.0(4)
C60 C59 C64 C65 -71.7(5)
C58 C59 C64 C65 107.4(5)
C60 C59 C64 C66 53.7(6)
C58 C59 C64 C66 -127.1(5)
C58 C63 C67 C69 99.7(5)
C62 C63 C67 C69 -77.6(5)
C58 C63 C67 C68 -140.1(6)
C62 C63 C67 C68 42.6(7)
N9 C71 C72 N10 0.5(5)
C78 C73 C74 C75 1.9(7)
N9 C73 C74 C75 -176.7(4)
C78 C73 C74 C79 -176.8(4)
N9 C73 C74 C79 4.6(6)
C73 C74 C75 C76 0.0(7)
C79 C74 C75 C76 178.7(5)
C74 C75 C76 C77 -1.7(7)
C74 C75 C76 C80 178.5(5)
C75 C76 C77 C78 1.6(7)
C80 C76 C77 C78 -178.6(5)
C76 C77 C78 C73 0.2(7)
C76 C77 C78 C81 179.6(4)
C74 C73 C78 C77 -2.0(7)
N9 C73 C78 C77 176.7(4)
C74 C73 C78 C81 178.6(4)
N9 C73 C78 C81 -2.8(6)
N10 C82 C83 O3 -54.8(5)
N2 C1 N1 C2 -0.9(4)
Au1 C1 N1 C2 178.5(3)
N2 C1 N1 C4 -175.8(4)
Au1 C1 N1 C4 3.7(6)
C3 C2 N1 C1 0.4(5)
C3 C2 N1 C4 175.3(4)
C5 C4 N1 C1 -92.5(5)
C9 C4 N1 C1 88.4(5)
C5 C4 N1 C2 93.3(5)
C9 C4 N1 C2 -85.8(5)
N1 C1 N2 C3 1.0(4)
Au1 C1 N2 C3 -178.4(3)
N1 C1 N2 C16 172.2(3)
Au1 C1 N2 C16 -7.2(5)
C2 C3 N2 C1 -0.7(5)
C2 C3 N2 C16 -171.5(4)
C21 C16 N2 C1 -82.4(5)
C17 C16 N2 C1 95.9(5)
C21 C16 N2 C3 87.3(5)
C17 C16 N2 C3 -94.3(5)
N4 C28 N3 C29 -0.9(5)
Au1 C28 N3 C29 173.8(3)
N4 C28 N3 C31 179.5(4)
Au1 C28 N3 C31 -5.8(6)
C30 C29 N3 C28 1.3(5)
C30 C29 N3 C31 -179.2(4)
C32 C31 N3 C28 -98.5(5)
C36 C31 N3 C28 83.9(5)
C32 C31 N3 C29 82.0(6)
C36 C31 N3 C29 -95.6(5)
N3 C28 N4 C30 0.2(5)
Au1 C28 N4 C30 -174.3(3)
N3 C28 N4 C40 -174.9(4)
Au1 C28 N4 C40 10.6(6)
C29 C30 N4 C28 0.6(5)
C29 C30 N4 C40 175.8(4)
C41 C40 N4 C28 103.7(5)
C41 C40 N4 C30 -70.8(5)
O2 C42 N5 N6 0.5(9)
O1 C42 N5 N6 -178.8(5)
N8 C43 N7 C44 -0.9(5)
Au2 C43 N7 C44 177.5(3)
N8 C43 N7 C46 -178.3(4)
Au2 C43 N7 C46 0.1(6)
C45 C44 N7 C43 0.4(5)
C45 C44 N7 C46 177.8(4)
C51 C46 N7 C43 -97.8(5)
C47 C46 N7 C43 81.7(5)
C51 C46 N7 C44 85.1(5)
C47 C46 N7 C44 -95.4(5)
N7 C43 N8 C45 1.0(5)
Au2 C43 N8 C45 -177.3(3)
N7 C43 N8 C58 173.8(4)
Au2 C43 N8 C58 -4.6(6)
C44 C45 N8 C43 -0.8(5)
C44 C45 N8 C58 -173.4(4)
C63 C58 N8 C43 94.0(5)
C59 C58 N8 C43 -86.8(5)
C63 C58 N8 C45 -94.3(5)
C59 C58 N8 C45 84.9(5)
N10 C70 N9 C71 1.7(5)
Au2 C70 N9 C71 -177.0(3)
N10 C70 N9 C73 -171.1(4)
Au2 C70 N9 C73 10.2(6)
C72 C71 N9 C70 -1.4(5)
C72 C71 N9 C73 171.5(4)
C78 C73 N9 C70 95.5(5)
C74 C73 N9 C70 -85.8(6)
C78 C73 N9 C71 -76.3(6)
C74 C73 N9 C71 102.4(5)
N9 C70 N10 C72 -1.4(5)
Au2 C70 N10 C72 177.3(3)
N9 C70 N10 C82 168.8(4)
Au2 C70 N10 C82 -12.5(6)
C71 C72 N10 C70 0.6(5)
C71 C72 N10 C82 -169.6(4)
C83 C82 N10 C70 -66.0(5)
C83 C82 N10 C72 102.9(5)
O4 C84 N11 N12 5.5(9)
O3 C84 N11 N12 -170.7(5)
O2 C42 O1 C41 -12.2(6)
N5 C42 O1 C41 167.1(4)
C40 C41 O1 C42 111.1(4)
O4 C84 O3 C83 13.5(7)
N11 C84 O3 C83 -170.3(4)
C82 C83 O3 C84 -179.7(4)
